data_7029886
loop_
_publ_author_name
'Kriechbaum, Margit'
'Otte, Daniela'
'List, Manuela'
'Monkowius, Uwe'

_publ_section_title
;
 Facile oxidation of NHC-Au(i) to NHC-Au(iii) complexes by CsBr3.
;
_journal_issue 23
_journal_name_full 'Dalton transactions (Cambridge, England : 2003)'
_journal_page_first 8781
_journal_page_last 8791
_journal_paper_doi 10.1039/c4dt00695j
_journal_volume 43
_journal_year 2014
_chemical_formula_sum 'C38 H44 Au F6 N4 P'
_chemical_formula_weight 898.71
_chemical_name_systematic 'Bis{2-(2,6-diisopropylphenyl)imidazo[1,5-a]pyridin-3-ylidene}gold(I) PF6'
_space_group_crystal_system triclinic
_space_group_IT_number 2
_space_group_name_Hall '-P 1'
_space_group_name_H-M_alt 'P -1'
_symmetry_space_group_name_Hall '-P 1'
_symmetry_space_group_name_H-M 'P -1'
_atom_sites_solution_hydrogens geom
_atom_sites_solution_primary direct
_atom_sites_solution_secondary difmap
_cell_angle_alpha 83.862(4)
_cell_angle_beta 74.229(3)
_cell_angle_gamma 80.572(4)
_cell_formula_units_Z 1
_cell_length_a 8.6606(9)
_cell_length_b 10.3644(11)
_cell_length_c 11.0776(13)
_cell_measurement_reflns_used 9655
_cell_measurement_temperature 200.(2)
_cell_measurement_theta_max 25.4758
_cell_measurement_theta_min 2.4683
_cell_volume 941.95(18)
_computing_cell_refinement 'SAINT V8.27B (Bruker AXS Inc., 2012)'
_computing_data_collection 'APEX2 Version 2009.9 (Bruker)'
_computing_data_reduction 'SAINT V8.27B (Bruker AXS Inc., 2012)'
_computing_molecular_graphics 'ORTEP-3 for Windows version 2.02 (Farrugia, 1997)'
_computing_publication_material 'SHELXL-97 and publCIF (Westrip, 2010)'
_computing_structure_refinement 'SHELXL-97 (Sheldrick, 2008)'
_computing_structure_solution 'SHELXS-97 (Sheldrick, 2008)'
_diffrn_ambient_temperature 200.(2)
_diffrn_detector_area_resol_mean 8.3330
_diffrn_measured_fraction_theta_full 0.981
_diffrn_measured_fraction_theta_max 0.981
_diffrn_radiation_wavelength 0.71073
_diffrn_reflns_av_R_equivalents 0.0502
_diffrn_reflns_av_sigmaI/netI 0.0176
_diffrn_reflns_limit_h_max 11
_diffrn_reflns_limit_h_min -11
_diffrn_reflns_limit_k_max 13
_diffrn_reflns_limit_k_min -13
_diffrn_reflns_limit_l_max 14
_diffrn_reflns_limit_l_min -14
_diffrn_reflns_number 75271
_diffrn_reflns_theta_full 27.08
_diffrn_reflns_theta_max 27.08
_diffrn_reflns_theta_min 2.47
_exptl_absorpt_coefficient_mu 4.009
_exptl_absorpt_correction_T_max 0.82
_exptl_absorpt_correction_T_min 0.49
_exptl_absorpt_correction_type multi-scan
_exptl_absorpt_process_details 'SADABS V2012/1 (Bruker AXS Inc.)'
_exptl_crystal_colour yellow
_exptl_crystal_density_diffrn 1.584
_exptl_crystal_density_method 'not measured'
_exptl_crystal_description plate
_exptl_crystal_F_000 448
_exptl_crystal_size_max 0.600
_exptl_crystal_size_mid 0.400
_exptl_crystal_size_min 0.050
_refine_diff_density_max 3.885
_refine_diff_density_min -1.054
_refine_ls_extinction_method none
_refine_ls_goodness_of_fit_ref 1.028
_refine_ls_hydrogen_treatment constr
_refine_ls_matrix_type full
_refine_ls_number_parameters 233
_refine_ls_number_reflns 4071
_refine_ls_number_restraints 0
_refine_ls_restrained_S_all 1.028
_refine_ls_R_factor_all 0.0376
_refine_ls_R_factor_gt 0.0375
_refine_ls_shift/su_max 0.000
_refine_ls_shift/su_mean 0.000
_refine_ls_structure_factor_coef Fsqd
_refine_ls_weighting_details 'calc w=1/[\s^2^(Fo^2^)+(0.0448P)^2^+5.4261P] where P=(Fo^2^+2Fc^2^)/3'
_refine_ls_weighting_scheme calc
_refine_ls_wR_factor_gt 0.0933
_refine_ls_wR_factor_ref 0.0935
_reflns_number_gt 4068
_reflns_number_total 4071
_reflns_threshold_expression >2sigma(I)
_cod_data_source_file c4dt00695j2.cif
_cod_data_source_block I
_cod_depositor_comments 'Adding full bibliography for 7029880--7029888.cif.'
_cod_database_code 7029886

loop_
_space_group_symop_operation_xyz
'x, y, z'
'-x, -y, -z'

loop_
_atom_site_type_symbol
_atom_site_label
_atom_site_fract_x
_atom_site_fract_y
_atom_site_fract_z
_atom_site_U_iso_or_equiv
_atom_site_adp_type
_atom_site_calc_flag
_atom_site_refinement_flags
_atom_site_occupancy
Au Au1 0 0 0.5 0.02820(9) Uani d S 1
P P1 0.5 0.5 0 0.0451(5) Uani d S 1
F F1 0.5312(11) 0.5054(7) 0.1321(6) 0.124(3) Uani d . 1
F F2 0.5445(7) 0.6443(4) -0.0363(4) 0.0818(15) Uani d . 1
F F3 0.6815(7) 0.4468(6) -0.0628(7) 0.122(3) Uani d . 1
N N2 0.2241(5) 0.1765(4) 0.3347(3) 0.0240(7) Uani d . 1
N N1 0.1177(5) 0.2629(4) 0.5104(4) 0.0319(9) Uani d . 1
C C1 0.1162(6) 0.1581(4) 0.4466(4) 0.0262(9) Uani d . 1
C C7 0.2935(6) 0.2888(5) 0.3258(4) 0.0303(9) Uani d . 1
H H7 0.3719 0.3208 0.256 0.036 Uiso calc R 1
C C2 0.2259(7) 0.3450(5) 0.4384(5) 0.0344(11) Uani d . 1
C C3 0.2435(9) 0.4602(5) 0.4910(6) 0.0503(15) Uani d . 1
H H3 0.317 0.5176 0.4449 0.06 Uiso calc R 1
C C4 0.1518(11) 0.4850(7) 0.6095(7) 0.068(2) Uani d . 1
H H4 0.1615 0.5614 0.6456 0.082 Uiso calc R 1
C C5 0.0423(11) 0.4004(6) 0.6803(6) 0.062(2) Uani d . 1
H H5 -0.0197 0.4211 0.7625 0.074 Uiso calc R 1
C C6 0.0249(8) 0.2904(6) 0.6326(5) 0.0440(13) Uani d . 1
H H6 -0.048 0.2333 0.6804 0.053 Uiso calc R 1
C C9 0.2578(5) 0.0845(4) 0.2376(4) 0.0249(8) Uani d . 1
C C10 0.1791(6) 0.1154(4) 0.1411(4) 0.0276(9) Uani d . 1
C C11 0.2067(7) 0.0213(5) 0.0531(5) 0.0397(12) Uani d . 1
H H11 0.156 0.0384 -0.0141 0.048 Uiso calc R 1
C C12 0.3062(8) -0.0959(6) 0.0623(5) 0.0429(13) Uani d . 1
H H12 0.3216 -0.1589 0.0022 0.051 Uiso calc R 1
C C13 0.3834(7) -0.1226(5) 0.1576(5) 0.0381(11) Uani d . 1
H H13 0.453 -0.203 0.1617 0.046 Uiso calc R 1
C C14 0.3604(6) -0.0326(5) 0.2484(4) 0.0300(9) Uani d . 1
C C15 0.4487(6) -0.0632(5) 0.3520(5) 0.0350(10) Uani d . 1
H H15 0.4031 0.0049 0.4146 0.042 Uiso calc R 1
C C16 0.4235(9) -0.1982(7) 0.4219(6) 0.0566(16) Uani d . 1
H H16A 0.3072 -0.2028 0.4539 0.085 Uiso calc R 1
H H16B 0.4738 -0.2101 0.4923 0.085 Uiso calc R 1
H H16C 0.4734 -0.2674 0.3639 0.085 Uiso calc R 1
C C8 0.6296(8) -0.0547(8) 0.2993(6) 0.0575(17) Uani d . 1
H H8A 0.678 -0.1215 0.2386 0.086 Uiso calc R 1
H H8B 0.6828 -0.0694 0.3682 0.086 Uiso calc R 1
H H8C 0.6439 0.0324 0.2576 0.086 Uiso calc R 1
C C17 0.0630(7) 0.2413(5) 0.1333(5) 0.0354(11) Uani d . 1
H H17 0.0895 0.3074 0.1813 0.042 Uiso calc R 1
C C18 -0.1111(8) 0.2168(6) 0.1953(6) 0.0488(14) Uani d . 1
H H18A -0.137 0.1475 0.1536 0.073 Uiso calc R 1
H H18B -0.1855 0.2975 0.1876 0.073 Uiso calc R 1
H H18C -0.1223 0.1896 0.2844 0.073 Uiso calc R 1
C C19 0.0769(9) 0.2988(6) -0.0017(6) 0.0548(16) Uani d . 1
H H19A 0.1892 0.3128 -0.0415 0.082 Uiso calc R 1
H H19B 0.0055 0.3827 -0.0008 0.082 Uiso calc R 1
H H19C 0.0449 0.2378 -0.0491 0.082 Uiso calc R 1

loop_
_atom_site_aniso_label
_atom_site_aniso_U_11
_atom_site_aniso_U_22
_atom_site_aniso_U_33
_atom_site_aniso_U_12
_atom_site_aniso_U_13
_atom_site_aniso_U_23
Au1 0.03205(14) 0.02685(14) 0.02174(13) -0.00292(9) -0.00253(9) 0.00226(9)
P1 0.0549(12) 0.0302(9) 0.0360(10) 0.0012(9) 0.0072(9) 0.0004(8)
F1 0.197(8) 0.126(5) 0.067(3) -0.069(5) -0.048(4) 0.018(3)
F2 0.115(4) 0.043(2) 0.065(3) -0.017(2) 0.018(3) -0.0047(19)
F3 0.076(4) 0.079(4) 0.163(6) 0.008(3) 0.037(4) -0.010(4)
N2 0.0298(18) 0.0234(17) 0.0187(16) -0.0032(14) -0.0058(14) -0.0032(13)
N1 0.046(2) 0.0259(19) 0.0231(18) 0.0058(17) -0.0121(17) -0.0065(15)
C1 0.031(2) 0.025(2) 0.0194(19) 0.0011(17) -0.0057(17) 0.0009(16)
C7 0.038(2) 0.027(2) 0.029(2) -0.0105(19) -0.0126(19) 0.0019(17)
C2 0.050(3) 0.023(2) 0.035(2) 0.001(2) -0.024(2) -0.0031(18)
C3 0.078(4) 0.027(2) 0.057(4) -0.009(3) -0.034(3) -0.008(2)
C4 0.115(7) 0.039(3) 0.064(4) 0.010(4) -0.050(5) -0.026(3)
C5 0.102(6) 0.045(3) 0.037(3) 0.027(4) -0.031(3) -0.021(3)
C6 0.059(3) 0.040(3) 0.026(2) 0.016(3) -0.012(2) -0.006(2)
C9 0.031(2) 0.024(2) 0.0203(19) -0.0069(17) -0.0056(16) -0.0034(16)
C10 0.033(2) 0.028(2) 0.023(2) -0.0036(18) -0.0089(17) -0.0031(17)
C11 0.053(3) 0.038(3) 0.034(3) 0.002(2) -0.022(2) -0.011(2)
C12 0.056(3) 0.040(3) 0.034(3) 0.005(2) -0.017(2) -0.015(2)
C13 0.040(3) 0.035(3) 0.037(3) 0.011(2) -0.012(2) -0.016(2)
C14 0.036(2) 0.030(2) 0.022(2) -0.0018(19) -0.0062(18) -0.0008(17)
C15 0.035(3) 0.041(3) 0.027(2) 0.006(2) -0.0098(19) -0.005(2)
C16 0.062(4) 0.058(4) 0.051(4) 0.002(3) -0.027(3) 0.011(3)
C8 0.039(3) 0.095(5) 0.043(3) -0.014(3) -0.017(3) -0.003(3)
C17 0.046(3) 0.030(2) 0.034(2) 0.001(2) -0.019(2) -0.0087(19)
C18 0.046(3) 0.052(3) 0.049(3) 0.006(3) -0.017(3) -0.015(3)
C19 0.075(4) 0.042(3) 0.048(3) 0.002(3) -0.027(3) 0.009(3)

loop_
_atom_type_symbol
_atom_type_description
_atom_type_scat_dispersion_real
_atom_type_scat_dispersion_imag
_atom_type_scat_source
C C 0.0033 0.0016 'International Tables Vol C Tables 4.2.6.8 and 6.1.1.4'
H H 0.0000 0.0000 'International Tables Vol C Tables 4.2.6.8 and 6.1.1.4'
N N 0.0061 0.0033 'International Tables Vol C Tables 4.2.6.8 and 6.1.1.4'
F F 0.0171 0.0103 'International Tables Vol C Tables 4.2.6.8 and 6.1.1.4'
P P 0.1023 0.0942 'International Tables Vol C Tables 4.2.6.8 and 6.1.1.4'
Au Au -2.0133 8.8022 'International Tables Vol C Tables 4.2.6.8 and 6.1.1.4'

loop_
_geom_angle_atom_site_label_1
_geom_angle_atom_site_label_2
_geom_angle_atom_site_label_3
_geom_angle_site_symmetry_1
_geom_angle_site_symmetry_3
_geom_angle
C1 Au1 C1 . 2_556 180.0
F1 P1 F1 . 2_665 180.0(6)
F1 P1 F3 . 2_665 86.5(5)
F1 P1 F3 2_665 2_665 93.5(5)
F1 P1 F3 . . 93.5(5)
F1 P1 F3 2_665 . 86.5(5)
F3 P1 F3 2_665 . 179.9990(10)
F1 P1 F2 . . 89.4(3)
F1 P1 F2 2_665 . 90.6(3)
F3 P1 F2 2_665 . 91.8(3)
F3 P1 F2 . . 88.2(3)
F1 P1 F2 . 2_665 90.6(3)
F1 P1 F2 2_665 2_665 89.4(3)
F3 P1 F2 2_665 2_665 88.2(3)
F3 P1 F2 . 2_665 91.8(3)
F2 P1 F2 . 2_665 179.9990(10)
C1 N2 C7 . . 112.7(4)
C1 N2 C9 . . 121.3(4)
C7 N2 C9 . . 125.9(4)
C1 N1 C2 . . 111.3(4)
C1 N1 C6 . . 126.7(5)
C2 N1 C6 . . 122.0(4)
N2 C1 N1 . . 104.0(4)
N2 C1 Au1 . . 124.8(3)
N1 C1 Au1 . . 131.1(3)
C2 C7 N2 . . 105.9(4)
C2 C7 H7 . . 127.1
N2 C7 H7 . . 127.1
C7 C2 N1 . . 106.1(4)
C7 C2 C3 . . 135.0(6)
N1 C2 C3 . . 118.9(5)
C4 C3 C2 . . 118.0(6)
C4 C3 H3 . . 121.0
C2 C3 H3 . . 121.0
C3 C4 C5 . . 122.0(6)
C3 C4 H4 . . 119.0
C5 C4 H4 . . 119.0
C6 C5 C4 . . 120.9(6)
C6 C5 H5 . . 119.5
C4 C5 H5 . . 119.5
C5 C6 N1 . . 118.2(6)
C5 C6 H6 . . 120.9
N1 C6 H6 . . 120.9
C14 C9 C10 . . 123.5(4)
C14 C9 N2 . . 118.5(4)
C10 C9 N2 . . 118.0(4)
C11 C10 C9 . . 116.6(4)
C11 C10 C17 . . 120.6(4)
C9 C10 C17 . . 122.7(4)
C12 C11 C10 . . 121.2(5)
C12 C11 H11 . . 119.4
C10 C11 H11 . . 119.4
C13 C12 C11 . . 120.7(5)
C13 C12 H12 . . 119.6
C11 C12 H12 . . 119.6
C12 C13 C14 . . 120.7(5)
C12 C13 H13 . . 119.6
C14 C13 H13 . . 119.6
C13 C14 C9 . . 117.3(4)
C13 C14 C15 . . 119.9(4)
C9 C14 C15 . . 122.8(4)
C14 C15 C8 . . 110.8(4)
C14 C15 C16 . . 112.4(5)
C8 C15 C16 . . 110.3(5)
C14 C15 H15 . . 107.7
C8 C15 H15 . . 107.7
C16 C15 H15 . . 107.7
C15 C16 H16A . . 109.5
C15 C16 H16B . . 109.5
H16A C16 H16B . . 109.5
C15 C16 H16C . . 109.5
H16A C16 H16C . . 109.5
H16B C16 H16C . . 109.5
C15 C8 H8A . . 109.5
C15 C8 H8B . . 109.5
H8A C8 H8B . . 109.5
C15 C8 H8C . . 109.5
H8A C8 H8C . . 109.5
H8B C8 H8C . . 109.5
C10 C17 C18 . . 109.9(4)
C10 C17 C19 . . 112.9(5)
C18 C17 C19 . . 109.8(5)
C10 C17 H17 . . 108.1
C18 C17 H17 . . 108.1
C19 C17 H17 . . 108.1
C17 C18 H18A . . 109.5
C17 C18 H18B . . 109.5
H18A C18 H18B . . 109.5
C17 C18 H18C . . 109.5
H18A C18 H18C . . 109.5
H18B C18 H18C . . 109.5
C17 C19 H19A . . 109.5
C17 C19 H19B . . 109.5
H19A C19 H19B . . 109.5
C17 C19 H19C . . 109.5
H19A C19 H19C . . 109.5
H19B C19 H19C . . 109.5

loop_
_geom_bond_atom_site_label_1
_geom_bond_atom_site_label_2
_geom_bond_site_symmetry_2
_geom_bond_distance
Au1 C1 . 2.014(5)
Au1 C1 2_556 2.014(5)
P1 F1 . 1.567(6)
P1 F1 2_665 1.568(6)
P1 F3 2_665 1.569(5)
P1 F3 . 1.569(5)
P1 F2 . 1.588(4)
P1 F2 2_665 1.588(4)
N2 C1 . 1.350(6)
N2 C7 . 1.378(6)
N2 C9 . 1.453(5)
N1 C1 . 1.362(6)
N1 C2 . 1.397(7)
N1 C6 . 1.405(7)
C7 C2 . 1.372(7)
C7 H7 . 0.95
C2 C3 . 1.430(7)
C3 C4 . 1.363(11)
C3 H3 . 0.95
C4 C5 . 1.416(12)
C4 H4 . 0.95
C5 C6 . 1.353(9)
C5 H5 . 0.95
C6 H6 . 0.95
C9 C14 . 1.397(7)
C9 C10 . 1.400(6)
C10 C11 . 1.399(6)
C10 C17 . 1.522(7)
C11 C12 . 1.381(8)
C11 H11 . 0.95
C12 C13 . 1.379(7)
C12 H12 . 0.95
C13 C14 . 1.397(7)
C13 H13 . 0.95
C14 C15 . 1.523(6)
C15 C8 . 1.530(8)
C15 C16 . 1.543(8)
C15 H15 . 1.0
C16 H16A . 0.98
C16 H16B . 0.98
C16 H16C . 0.98
C8 H8A . 0.98
C8 H8B . 0.98
C8 H8C . 0.98
C17 C18 . 1.528(8)
C17 C19 . 1.530(8)
C17 H17 . 1.0
C18 H18A . 0.98
C18 H18B . 0.98
C18 H18C . 0.98
C19 H19A . 0.98
C19 H19B . 0.98
C19 H19C . 0.98

loop_
_geom_torsion_atom_site_label_1
_geom_torsion_atom_site_label_2
_geom_torsion_atom_site_label_3
_geom_torsion_atom_site_label_4
_geom_torsion_site_symmetry_1
_geom_torsion
C7 N2 C1 N1 . 0.0(5)
C9 N2 C1 N1 . -179.7(4)
C7 N2 C1 Au1 . -176.0(3)
C9 N2 C1 Au1 . 4.3(6)
C2 N1 C1 N2 . -0.1(5)
C6 N1 C1 N2 . 179.7(4)
C2 N1 C1 Au1 . 175.5(3)
C6 N1 C1 Au1 . -4.7(7)
C1 Au1 C1 N2 2_556 -30.(30)
C1 Au1 C1 N1 2_556 150.(30)
C1 N2 C7 C2 . 0.0(5)
C9 N2 C7 C2 . 179.7(4)
N2 C7 C2 N1 . -0.1(5)
N2 C7 C2 C3 . 179.8(6)
C1 N1 C2 C7 . 0.1(5)
C6 N1 C2 C7 . -179.7(4)
C1 N1 C2 C3 . -179.8(5)
C6 N1 C2 C3 . 0.4(7)
C7 C2 C3 C4 . 179.4(6)
N1 C2 C3 C4 . -0.7(8)
C2 C3 C4 C5 . 0.4(10)
C3 C4 C5 C6 . 0.1(11)
C4 C5 C6 N1 . -0.4(9)
C1 N1 C6 C5 . -179.6(5)
C2 N1 C6 C5 . 0.2(8)
C1 N2 C9 C14 . -78.6(6)
C7 N2 C9 C14 . 101.8(5)
C1 N2 C9 C10 . 98.4(5)
C7 N2 C9 C10 . -81.2(6)
C14 C9 C10 C11 . 0.5(7)
N2 C9 C10 C11 . -176.3(4)
C14 C9 C10 C17 . 177.8(5)
N2 C9 C10 C17 . 0.9(7)
C9 C10 C11 C12 . 0.2(8)
C17 C10 C11 C12 . -177.1(5)
C10 C11 C12 C13 . -1.0(10)
C11 C12 C13 C14 . 1.2(9)
C12 C13 C14 C9 . -0.5(8)
C12 C13 C14 C15 . -179.2(5)
C10 C9 C14 C13 . -0.4(7)
N2 C9 C14 C13 . 176.4(4)
C10 C9 C14 C15 . 178.3(4)
N2 C9 C14 C15 . -4.9(7)
C13 C14 C15 C8 . 71.6(7)
C9 C14 C15 C8 . -107.0(6)
C13 C14 C15 C16 . -52.4(7)
C9 C14 C15 C16 . 129.0(5)
C11 C10 C17 C18 . 82.7(6)
C9 C10 C17 C18 . -94.5(5)
C11 C10 C17 C19 . -40.2(7)
C9 C10 C17 C19 . 142.7(5)
